data_7018887
loop_
_publ_author_name
'Ben Yahia, Hamdi'
'Shikano, Masahiro'
'Koike, Shinji'
'Tatsumi, Kuniaki'
'Kobayashi, Hironori'

_publ_section_title
;
 Single crystal X-ray structure study of the Li2&#x2212;xNaxNi[PO4]F
 system
;
_journal_issue 19
_journal_name_full 'Dalton Transactions'
_journal_page_first 5838
_journal_paper_doi 10.1039/c2dt12375d
_journal_volume 41
_journal_year 2012
_chemical_formula_sum 'F Na2 Ni O4 P'
_chemical_formula_weight 218.6
_chemical_name_systematic ' ?'
_space_group_IT_number 14
_symmetry_cell_setting monoclinic
_symmetry_Int_Tables_number 14
_symmetry_space_group_name_Hall '-P 2ybc'
_symmetry_space_group_name_H-M 'P 1 21/c 1'
_cell_angle_alpha 90
_cell_angle_beta 120.580(10)
_cell_angle_gamma 90
_cell_formula_units_Z 8
_cell_length_a 13.4581(8)
_cell_length_b 5.1991(3)
_cell_length_c 13.6978(16)
_cell_measurement_reflns_used 7599
_cell_measurement_temperature 293
_cell_measurement_theta_max 27.43
_cell_measurement_theta_min 3.46
_cell_volume 825.14(15)
_diffrn_ambient_temperature 293
_diffrn_measured_fraction_theta_full 0.99
_diffrn_measured_fraction_theta_max 0.99
_diffrn_measurement_device 'four-cycle diffractometer'
_diffrn_measurement_device_type 'Rigaku R-AXIS RAPID'
_diffrn_measurement_method Multi-scan
_diffrn_radiation_monochromator graphite
_diffrn_radiation_source 'X-ray tube'
_diffrn_radiation_type 'Mo K\a'
_diffrn_radiation_wavelength 0.71069
_diffrn_reflns_av_R_equivalents 0.0518
_diffrn_reflns_av_sigmaI/netI 0.0476
_diffrn_reflns_limit_h_max 17
_diffrn_reflns_limit_h_min -17
_diffrn_reflns_limit_k_max 6
_diffrn_reflns_limit_k_min -6
_diffrn_reflns_limit_l_max 17
_diffrn_reflns_limit_l_min -17
_diffrn_reflns_number 7599
_diffrn_reflns_theta_full 27.43
_diffrn_reflns_theta_max 27.43
_diffrn_reflns_theta_min 3.46
_exptl_absorpt_coefficient_mu 5.229
_exptl_absorpt_correction_T_max 0.681
_exptl_absorpt_correction_T_min 0.676
_exptl_absorpt_correction_type sphere
_exptl_crystal_colour yellow
_exptl_crystal_density_diffrn 3.5188
_exptl_crystal_description sphere
_exptl_crystal_F_000 848
_exptl_crystal_size_max 0.05
_exptl_crystal_size_mid 0.05
_exptl_crystal_size_min 0.05
_exptl_crystal_size_rad 0.05
_refine_diff_density_max 0.55
_refine_diff_density_min -0.43
_refine_ls_extinction_method none
_refine_ls_goodness_of_fit_gt 1.18
_refine_ls_goodness_of_fit_ref 1.18
_refine_ls_number_constraints 0
_refine_ls_number_parameters 164
_refine_ls_number_reflns 1877
_refine_ls_number_restraints 0
_refine_ls_R_factor_all 0.0408
_refine_ls_R_factor_gt 0.0408
_refine_ls_shift/su_max 0.0004
_refine_ls_shift/su_mean 0.0000
_refine_ls_structure_factor_coef Fsqd
_refine_ls_weighting_details w=1/(\s^2^(I)+0.0004I^2^)
_refine_ls_weighting_scheme sigma
_refine_ls_wR_factor_gt 0.0688
_refine_ls_wR_factor_ref 0.0688
_reflns_number_gt 1877
_reflns_number_total 1877
_reflns_threshold_expression I>0\s(I)
_cod_data_source_file c2dt12375d_2.cif
_cod_data_source_block I
_cod_original_formula_sum 'F1 Na2 Ni1 O4 P1'
_cod_database_code 7018887

loop_
_symmetry_equiv_pos_site_id
_symmetry_equiv_pos_as_xyz
1 x,y,z
2 -x,y+1/2,-z+1/2
3 -x,-y,-z
4 x,-y+1/2,z+1/2

loop_
_atom_site_label
_atom_site_type_symbol
_atom_site_fract_x
_atom_site_fract_y
_atom_site_fract_z
_atom_site_adp_type
_atom_site_U_iso_or_equiv
_atom_site_symmetry_multiplicity
_atom_site_occupancy
_atom_site_calc_flag
Na1 Na 0.0812(5) 0.7704(5) 0.4118(5) Uani 0.016(2) 4 1 d
Na2 Na 0.8296(5) 0.7387(5) 0.9194(4) Uani 0.015(2) 4 1 d
Na3 Na 0.4189(5) 0.2579(5) 0.5824(5) Uani 0.017(2) 4 1 d
Na4 Na 0.6700(5) 0.2602(5) 0.8385(4) Uani 0.0138(19) 4 1 d
Ni1 Ni 0.17655(13) 0.28356(13) 0.35096(13) Uani 0.0086(4) 4 1 d
Ni2 Ni 0.32311(13) 0.72328(13) 0.42485(13) Uani 0.0080(4) 4 1 d
P1 P 0.9126(2) 0.2015(4) 0.8230(2) Uani 0.0077(8) 4 1 d
P2 P 0.4117(2) 0.2919(3) 0.8385(2) Uani 0.0071(7) 4 1 d
O1 O 0.3941(3) 0.5852(7) 0.8460(3) Uani 0.0138(18) 4 1 d
O2 O 0.8924(3) 0.5922(7) 0.2984(3) Uani 0.0133(18) 4 1 d
O3 O 0.3452(3) 0.3511(7) 0.3862(3) Uani 0.0113(17) 4 1 d
O4 O 0.4589(7) 0.7686(7) 0.0884(7) Uani 0.012(3) 4 1 d
O5 O 0.1303(6) 0.7172(8) 0.0964(7) Uani 0.014(2) 4 1 d
O6 O 0.3689(6) 0.2165(9) 0.7188(7) Uani 0.014(2) 4 1 d
O7 O 0.9584(7) 0.7622(6) 0.6233(7) Uani 0.011(3) 4 1 d
O8 O 0.8461(3) 0.3422(6) 0.7081(3) Uani 0.0124(17) 4 1 d
F1 F 0.7527(5) 0.0043(8) 1.0019(3) Uani 0.0115(15) 4 1 d
F2 F 0.2516(5) 0.0047(9) 0.4704(3) Uani 0.0126(14) 4 1 d

loop_
_atom_site_aniso_label
_atom_site_aniso_type_symbol
_atom_site_aniso_U_11
_atom_site_aniso_U_22
_atom_site_aniso_U_33
_atom_site_aniso_U_12
_atom_site_aniso_U_13
_atom_site_aniso_U_23
Na1 Na 0.009(2) 0.0206(18) 0.019(3) -0.0002(10) 0.007(2) 0.0032(11)
Na2 Na 0.014(2) 0.0151(14) 0.015(3) -0.0015(13) 0.006(2) -0.0010(11)
Na3 Na 0.022(3) 0.0193(17) 0.016(3) 0.0010(10) 0.013(2) 0.0008(10)
Na4 Na 0.013(2) 0.0203(15) 0.009(3) 0.0028(12) 0.006(2) 0.0016(10)
Ni1 Ni 0.0093(5) 0.0089(3) 0.0074(5) -0.0003(3) 0.0040(4) -0.0002(3)
Ni2 Ni 0.0056(5) 0.0106(3) 0.0072(5) 0.0001(3) 0.0028(4) 0.0003(4)
P1 P 0.0088(10) 0.0083(7) 0.0090(10) 0.0003(8) 0.0066(8) 0.0004(9)
P2 P 0.0045(9) 0.0103(6) 0.0078(10) -0.0005(8) 0.0041(8) 0.0008(9)
O1 O 0.020(2) 0.0102(17) 0.016(2) -0.0020(16) 0.0128(19) -0.0015(17)
O2 O 0.019(2) 0.0079(18) 0.013(2) 0.0034(16) 0.0091(19) 0.0010(17)
O3 O 0.015(2) 0.0090(19) 0.016(2) 0.0008(14) 0.0120(18) -0.0033(16)
O4 O 0.010(4) 0.016(3) 0.003(3) -0.0001(15) -0.001(3) -0.0001(16)
O5 O 0.013(3) 0.019(2) 0.010(3) -0.0007(19) 0.005(3) -0.006(2)
O6 O 0.015(3) 0.020(2) 0.004(3) -0.0001(19) 0.003(3) 0.001(2)
O7 O 0.003(3) 0.017(3) 0.006(4) 0.0014(14) -0.003(3) 0.0019(15)
O8 O 0.012(2) 0.0101(18) 0.014(2) 0.0014(15) 0.0057(18) 0.0023(16)
F1 F 0.0124(14) 0.0053(12) 0.017(2) -0.0006(10) 0.007(2) -0.0003(18)
F2 F 0.0125(14) 0.0068(11) 0.014(2) 0.0012(9) 0.0033(19) 0.0002(16)

loop_
_atom_type_symbol
_atom_type_scat_dispersion_real
_atom_type_scat_dispersion_imag
_atom_type_scat_source
F 0.0171 0.0103 'International Tables Vol C tables 4.2.6.8 and 6.1.1.1'
Na 0.0362 0.0249 'International Tables Vol C tables 4.2.6.8 and 6.1.1.1'
Ni 0.3393 1.1124 'International Tables Vol C tables 4.2.6.8 and 6.1.1.1'
O 0.0106 0.0060 'International Tables Vol C tables 4.2.6.8 and 6.1.1.1'
P 0.1023 0.0942 'International Tables Vol C tables 4.2.6.8 and 6.1.1.1'

loop_
_geom_angle_atom_site_label_1
_geom_angle_atom_site_label_2
_geom_angle_atom_site_label_3
_geom_angle_site_symmetry_1
_geom_angle_site_symmetry_3
_geom_angle
O2 Na1 O5 1_455 4_565 110.2(4)
O2 Na1 O7 1_455 3_666 57.40(19)
O2 Na1 O7 1_455 3_676 101.6(3)
O2 Na1 O8 1_455 3_666 97.5(2)
O2 Na1 F1 1_455 2_656 121.25(19)
O2 Na1 F2 1_455 1_565 162.5(3)
O5 Na1 O7 4_565 3_666 98.1(3)
O5 Na1 O7 4_565 3_676 95.7(3)
O5 Na1 O8 4_565 3_666 142.2(3)
O5 Na1 F1 4_565 2_656 78.1(3)
O5 Na1 F2 4_565 1_565 85.7(3)
O7 Na1 O7 3_666 3_676 158.0(3)
O7 Na1 O8 3_666 3_666 75.4(3)
O7 Na1 F1 3_666 2_656 63.9(2)
O7 Na1 F2 3_666 1_565 129.5(3)
O7 Na1 O8 3_676 3_666 103.4(4)
O7 Na1 F1 3_676 2_656 136.3(3)
O7 Na1 F2 3_676 1_565 68.6(3)
O8 Na1 F1 3_666 2_656 65.5(2)
O8 Na1 F2 3_666 1_565 71.9(3)
F1 Na1 F2 2_656 1_565 67.9(2)
O2 Na2 O5 4_565 3_666 97.0(4)
O2 Na2 O5 4_565 3_676 56.2(2)
O2 Na2 O6 4_565 2_656 96.7(3)
O2 Na2 O7 4_565 4_565 120.3(3)
O2 Na2 F1 4_565 1_565 121.4(2)
O2 Na2 F2 4_565 2_656 171.9(2)
O5 Na2 O5 3_666 3_676 150.6(4)
O5 Na2 O6 3_666 2_656 95.2(2)
O5 Na2 O7 3_666 4_565 92.2(2)
O5 Na2 F1 3_666 1_565 141.5(4)
O5 Na2 F2 3_666 2_656 77.0(3)
O5 Na2 O6 3_676 2_656 99.5(2)
O5 Na2 O7 3_676 4_565 92.1(2)
O5 Na2 F1 3_676 1_565 66.8(3)
O5 Na2 F2 3_676 2_656 130.8(3)
O6 Na2 O7 2_656 4_565 141.0(5)
O6 Na2 F1 2_656 1_565 79.5(3)
O6 Na2 F2 2_656 2_656 78.6(3)
O7 Na2 F1 4_565 1_565 71.1(3)
O7 Na2 F2 4_565 2_656 65.9(3)
F1 Na2 F2 1_565 2_656 64.6(3)
O1 Na3 O3 2_646 . 106.8(4)
O1 Na3 O4 2_646 4_555 57.7(2)
O1 Na3 O4 2_646 4_565 101.2(3)
O1 Na3 O6 2_646 . 108.5(3)
O1 Na3 F1 2_646 2_656 167.7(3)
O1 Na3 F2 2_646 . 121.1(2)
O3 Na3 O4 . 4_555 101.3(3)
O3 Na3 O4 . 4_565 78.3(3)
O3 Na3 O6 . . 143.8(4)
O3 Na3 F1 . 2_656 66.3(2)
O3 Na3 F2 . . 70.8(2)
O4 Na3 O4 4_555 4_565 158.1(4)
O4 Na3 O6 4_555 . 90.9(3)
O4 Na3 F1 4_555 2_656 132.3(3)
O4 Na3 F2 4_555 . 65.1(2)
O4 Na3 O6 4_565 . 102.2(4)
O4 Na3 F1 4_565 2_656 68.0(2)
O4 Na3 F2 4_565 . 132.9(3)
O6 Na3 F1 . 2_656 80.2(3)
O6 Na3 F2 . . 84.2(3)
F1 Na3 F2 2_656 . 67.4(2)
O1 Na4 O4 2_646 3_666 117.7(3)
O1 Na4 O5 2_646 3_666 98.5(4)
O1 Na4 O6 2_646 2_646 55.1(2)
O1 Na4 O6 2_646 2_656 97.2(3)
O1 Na4 F1 2_646 . 122.26(19)
O1 Na4 F2 2_646 2_656 172.2(3)
O4 Na4 O5 3_666 3_666 140.1(4)
O4 Na4 O6 3_666 2_646 89.0(3)
O4 Na4 O6 3_666 2_656 96.4(3)
O4 Na4 F1 3_666 . 70.1(3)
O4 Na4 F2 3_666 2_656 67.7(3)
O5 Na4 O6 3_666 2_646 99.4(3)
O5 Na4 O6 3_666 2_656 95.1(3)
O5 Na4 F1 3_666 . 76.8(3)
O5 Na4 F2 3_666 2_656 78.2(3)
O6 Na4 O6 2_646 2_656 150.2(3)
O6 Na4 F1 2_646 . 68.82(19)
O6 Na4 F2 2_646 2_656 132.2(3)
O6 Na4 F1 2_656 . 140.4(3)
O6 Na4 F2 2_656 2_656 76.3(2)
F1 Na4 F2 . 2_656 64.13(19)
Ni2 Ni1 O2 . 2_645 129.19(17)
Ni2 Ni1 O3 . . 46.41(11)
Ni2 Ni1 O7 . 3_666 123.42(16)
Ni2 Ni1 O8 . 3_666 47.30(9)
Ni2 Ni1 F1 . 2_656 47.17(18)
Ni2 Ni1 F2 . . 108.43(15)
O2 Ni1 O3 2_645 . 101.6(2)
O2 Ni1 O7 2_645 3_666 97.3(3)
O2 Ni1 O8 2_645 3_666 99.58(17)
O2 Ni1 F1 2_645 2_656 175.81(19)
O2 Ni1 F2 2_645 . 104.34(16)
O3 Ni1 O7 . 3_666 159.7(3)
O3 Ni1 O8 . 3_666 81.94(16)
O3 Ni1 F1 . 2_656 77.1(2)
O3 Ni1 F2 . . 84.1(2)
O7 Ni1 O8 3_666 3_666 102.16(19)
O7 Ni1 F1 3_666 2_656 84.6(3)
O7 Ni1 F2 3_666 . 84.2(3)
O8 Ni1 F1 3_666 2_656 76.33(16)
O8 Ni1 F2 3_666 . 154.27(16)
F1 Ni1 F2 2_656 . 79.54(17)
Ni1 Ni2 O1 . 4_564 129.28(13)
Ni1 Ni2 O3 . . 47.26(12)
Ni1 Ni2 O4 . 4_565 118.46(17)
Ni1 Ni2 O8 . 3_666 46.47(10)
Ni1 Ni2 F1 . 2_656 46.81(12)
Ni1 Ni2 F2 . 1_565 109.8(2)
O1 Ni2 O3 4_564 . 98.9(2)
O1 Ni2 O4 4_564 4_565 99.9(3)
O1 Ni2 O8 4_564 3_666 102.43(18)
O1 Ni2 F1 4_564 2_656 175.94(18)
O1 Ni2 F2 4_564 1_565 103.7(2)
O3 Ni2 O4 . 4_565 97.76(17)
O3 Ni2 O8 . 3_666 81.94(14)
O3 Ni2 F1 . 2_656 77.4(2)
O3 Ni2 F2 . 1_565 155.8(2)
O4 Ni2 O8 4_565 3_666 157.4(3)
O4 Ni2 F1 4_565 2_656 82.4(3)
O4 Ni2 F2 4_565 1_565 87.0(3)
O8 Ni2 F1 3_666 2_656 75.46(18)
O8 Ni2 F2 3_666 1_565 84.72(19)
F1 Ni2 F2 2_656 1_565 79.7(2)
O2 P1 O5 4_555 3_666 109.6(3)
O2 P1 O7 4_555 2_746 109.6(3)
O2 P1 O8 4_555 . 107.3(2)
O5 P1 O7 3_666 2_746 110.1(5)
O5 P1 O8 3_666 . 111.5(3)
O7 P1 O8 2_746 . 108.6(4)
O1 P2 O3 . 4_555 107.7(3)
O1 P2 O4 . 3_666 108.5(2)
O1 P2 O6 . . 110.2(3)
O3 P2 O4 4_555 3_666 109.6(4)
O3 P2 O6 4_555 . 110.9(4)
O4 P2 O6 3_666 . 109.9(5)
Na3 O1 Na4 2_656 2_656 91.7(3)
Na3 O1 Ni2 2_656 4_565 106.4(2)
Na3 O1 P2 2_656 . 103.5(3)
Na3 O1 O3 2_656 4_555 126.68(18)
Na3 O1 O4 2_656 3_666 69.6(2)
Na3 O1 O6 2_656 . 108.6(3)
Na4 O1 Ni2 2_656 4_565 111.1(2)
Na4 O1 P2 2_656 . 106.7(3)
Na4 O1 O3 2_656 4_555 125.63(18)
Na4 O1 O4 2_656 3_666 116.8(3)
Na4 O1 O6 2_656 . 73.0(2)
Ni2 O1 P2 4_565 . 130.2(3)
Ni2 O1 O3 4_565 4_555 94.6(2)
Ni2 O1 O4 4_565 3_666 131.9(3)
Ni2 O1 O6 4_565 . 144.5(3)
P2 O1 O3 . 4_555 36.0(2)
P2 O1 O4 . 3_666 35.47(18)
P2 O1 O6 . . 34.0(2)
O3 O1 O4 4_555 3_666 60.3(2)
O3 O1 O6 4_555 . 59.9(2)
O4 O1 O6 3_666 . 59.3(2)
Na1 O2 Na2 1_655 4_564 92.4(2)
Na1 O2 Ni1 1_655 2_655 104.8(2)
Na1 O2 P1 1_655 4_554 103.3(2)
Na1 O2 O5 1_655 2_645 109.0(2)
Na1 O2 O7 1_655 3_766 69.79(19)
Na1 O2 O8 1_655 4_554 126.0(2)
Na2 O2 Ni1 4_564 2_655 112.3(2)
Na2 O2 P1 4_564 4_554 107.2(3)
Na2 O2 O5 4_564 2_645 72.5(3)
Na2 O2 O7 4_564 3_766 117.4(3)
Na2 O2 O8 4_564 4_554 126.3(3)
Ni1 O2 P1 2_655 4_554 129.8(3)
Ni1 O2 O5 2_655 2_645 145.7(2)
Ni1 O2 O7 2_655 3_766 130.1(4)
Ni1 O2 O8 2_655 4_554 94.19(17)
P1 O2 O5 4_554 2_645 35.0(3)
P1 O2 O7 4_554 3_766 34.9(2)
P1 O2 O8 4_554 4_554 36.14(15)
O5 O2 O7 2_645 3_766 59.8(3)
O5 O2 O8 2_645 4_554 60.9(2)
O7 O2 O8 3_766 4_554 59.66(17)
Na3 O3 Ni1 . . 90.4(3)
Na3 O3 Ni2 . . 86.19(18)
Na3 O3 P2 . 4_554 112.3(2)
Na3 O3 O1 . 4_554 93.34(18)
Na3 O3 O4 . 2_645 90.2(3)
Na3 O3 O6 . 4_554 146.0(3)
Na3 O3 O8 . 3_666 113.7(3)
Na3 O3 F1 . 2_656 56.3(2)
Na3 O3 F2 . . 54.28(18)
Ni1 O3 Ni2 . . 86.33(18)
Ni1 O3 P2 . 4_554 128.0(2)
Ni1 O3 O1 . 4_554 99.96(17)
Ni1 O3 O4 . 2_645 160.0(2)
Ni1 O3 O6 . 4_554 113.2(2)
Ni1 O3 O8 . 3_666 48.61(12)
Ni1 O3 F1 . 2_656 51.23(16)
Ni1 O3 F2 . . 46.92(15)
Ni2 O3 P2 . 4_554 138.6(3)
Ni2 O3 O1 . 4_554 173.7(2)
Ni2 O3 O4 . 2_645 113.67(19)
Ni2 O3 O6 . 4_554 118.0(2)
Ni2 O3 O8 . 3_666 49.51(11)
Ni2 O3 F1 . 2_656 51.75(16)
Ni2 O3 F2 . . 110.4(2)
P2 O3 O1 4_554 4_554 36.32(17)
P2 O3 O4 4_554 2_645 35.1(2)
P2 O3 O6 4_554 4_554 33.84(19)
P2 O3 O8 4_554 3_666 133.8(2)
P2 O3 F1 4_554 2_656 167.0(3)
P2 O3 F2 4_554 . 110.4(2)
O1 O3 O4 4_554 2_645 60.03(17)
O1 O3 O6 4_554 4_554 59.92(19)
O1 O3 O8 4_554 3_666 135.75(16)
O1 O3 F1 4_554 2_656 132.6(2)
O1 O3 F2 4_554 . 74.2(2)
O4 O3 O6 2_645 4_554 59.2(3)
O4 O3 O8 2_645 3_666 146.6(3)
O4 O3 F1 2_645 2_656 141.3(3)
O4 O3 F2 2_645 . 120.0(2)
O6 O3 O8 4_554 3_666 100.3(2)
O6 O3 F1 4_554 2_656 157.5(2)
O6 O3 F2 4_554 . 126.2(2)
O8 O3 F1 3_666 2_656 57.43(17)
O8 O3 F2 3_666 . 93.3(2)
F1 O3 F2 2_656 . 58.61(19)
Na3 O4 Na3 4_554 4_564 158.1(5)
Na3 O4 Na4 4_554 3_666 77.4(3)
Na3 O4 Ni2 4_554 4_564 86.4(2)
Na3 O4 P2 4_554 3_666 87.5(2)
Na3 O4 O1 4_554 3_666 52.75(18)
Na3 O4 O3 4_554 2_655 110.2(3)
Na3 O4 O6 4_554 3_666 97.1(2)
Na3 O4 F1 4_554 3_666 105.7(3)
Na3 O4 F2 4_554 4_554 50.38(18)
Na3 O4 Na4 4_564 3_666 83.5(3)
Na3 O4 Ni2 4_564 4_564 83.5(2)
Na3 O4 P2 4_564 3_666 112.0(3)
Na3 O4 O1 4_564 3_666 147.9(3)
Na3 O4 O3 4_564 2_655 91.7(3)
Na3 O4 O6 4_564 3_666 94.2(2)
Na3 O4 F1 4_564 3_666 53.5(2)
Na3 O4 F2 4_564 4_554 110.2(3)
Na4 O4 Ni2 3_666 4_564 91.5(4)
Na4 O4 P2 3_666 3_666 122.3(5)
Na4 O4 O1 3_666 3_666 114.1(3)
Na4 O4 O3 3_666 2_655 151.6(4)
Na4 O4 O6 3_666 3_666 92.3(4)
Na4 O4 F1 3_666 3_666 53.8(3)
Na4 O4 F2 3_666 4_554 59.4(3)
Ni2 O4 P2 4_564 3_666 143.3(7)
Ni2 O4 O1 4_564 3_666 120.6(3)
Ni2 O4 O3 4_564 2_655 115.9(5)
Ni2 O4 O6 4_564 3_666 175.3(5)
Ni2 O4 F1 4_564 3_666 49.50(19)
Ni2 O4 F2 4_564 4_554 46.04(17)
P2 O4 O1 3_666 3_666 35.98(16)
P2 O4 O3 3_666 2_655 35.3(3)
P2 O4 O6 3_666 3_666 34.4(3)
P2 O4 F1 3_666 3_666 163.6(4)
P2 O4 F2 3_666 4_554 137.7(2)
O1 O4 O3 3_666 2_655 59.7(2)
O1 O4 O6 3_666 3_666 60.1(2)
O1 O4 F1 3_666 3_666 158.5(3)
O1 O4 F2 3_666 4_554 101.95(18)
O3 O4 O6 2_655 3_666 60.0(3)
O3 O4 F1 2_655 3_666 140.1(3)
O3 O4 F2 2_655 4_554 146.5(4)
O6 O4 F1 3_666 3_666 131.7(4)
O6 O4 F2 3_666 4_554 138.6(4)
F1 O4 F2 3_666 4_554 56.9(2)
Na1 O5 Na2 4_564 3_666 83.2(3)
Na1 O5 Na2 4_564 3_676 81.3(3)
Na1 O5 Na4 4_564 3_666 92.8(4)
Na1 O5 P1 4_564 3_666 142.0(4)
Na1 O5 O2 4_564 2_655 124.2(2)
Na1 O5 O7 4_564 4_464 113.1(3)
Na1 O5 O8 4_564 3_666 170.1(4)
Na1 O5 F1 4_564 3_666 52.5(3)
Na2 O5 Na2 3_666 3_676 150.6(5)
Na2 O5 Na4 3_666 3_666 79.8(3)
Na2 O5 P1 3_666 3_666 120.3(4)
Na2 O5 O2 3_666 2_655 152.3(4)
Na2 O5 O7 3_666 4_464 108.2(3)
Na2 O5 O8 3_666 3_666 93.5(3)
Na2 O5 F1 3_666 3_666 104.0(4)
Na2 O5 Na4 3_676 3_666 76.2(2)
Na2 O5 P1 3_676 3_666 86.4(3)
Na2 O5 O2 3_676 2_655 51.3(2)
Na2 O5 O7 3_676 4_464 100.9(3)
Na2 O5 O8 3_676 3_666 105.5(3)
Na2 O5 F1 3_676 3_666 47.2(2)
Na4 O5 P1 3_666 3_666 118.9(4)
Na4 O5 O2 3_666 2_655 101.0(2)
Na4 O5 O7 3_666 4_464 153.3(4)
Na4 O5 O8 3_666 3_666 95.7(3)
Na4 O5 F1 3_666 3_666 51.2(2)
P1 O5 O2 3_666 2_655 35.38(18)
P1 O5 O7 3_666 4_464 34.8(3)
P1 O5 O8 3_666 3_666 34.2(2)
P1 O5 F1 3_666 3_666 132.8(3)
O2 O5 O7 2_655 4_464 60.0(3)
O2 O5 O8 2_655 3_666 58.8(2)
O2 O5 F1 2_655 3_666 97.5(2)
O7 O5 O8 4_464 3_666 59.0(3)
O7 O5 F1 4_464 3_666 142.6(2)
O8 O5 F1 3_666 3_666 137.3(2)
Na2 O6 Na3 2_646 . 91.3(3)
Na2 O6 Na4 2_646 2_646 79.7(2)
Na2 O6 Na4 2_646 2_656 76.20(19)
Na2 O6 P2 2_646 . 121.1(6)
Na2 O6 O1 2_646 . 102.6(3)
Na2 O6 O3 2_646 4_555 97.0(4)
Na2 O6 O4 2_646 3_666 156.4(6)
Na3 O6 Na4 . 2_646 86.2(3)
Na3 O6 Na4 . 2_656 77.1(3)
Na3 O6 P2 . . 139.7(5)
Na3 O6 O1 . . 120.3(3)
Na3 O6 O3 . 4_555 171.3(3)
Na3 O6 O4 . 3_666 111.2(5)
Na4 O6 Na4 2_646 2_656 150.2(3)
Na4 O6 P2 2_646 . 120.3(4)
Na4 O6 O1 2_646 . 153.1(5)
Na4 O6 O3 2_646 4_555 92.9(3)
Na4 O6 O4 2_646 3_666 107.5(2)
Na4 O6 P2 2_656 . 87.5(2)
Na4 O6 O1 2_656 . 51.96(17)
Na4 O6 O3 2_656 4_555 107.2(3)
Na4 O6 O4 2_656 3_666 101.5(2)
P2 O6 O1 . . 35.80(17)
P2 O6 O3 . 4_555 35.3(3)
P2 O6 O4 . 3_666 35.7(3)
O1 O6 O3 . 4_555 60.1(3)
O1 O6 O4 . 3_666 60.6(2)
O3 O6 O4 4_555 3_666 60.8(3)
Na1 O7 Na1 3_666 3_676 158.0(3)
Na1 O7 Na2 3_666 4_564 80.7(2)
Na1 O7 Ni1 3_666 3_666 78.8(3)
Na1 O7 P1 3_666 2_756 87.1(2)
Na1 O7 O2 3_666 3_766 52.81(15)
Na1 O7 O5 3_666 4_665 97.2(3)
Na1 O7 O8 3_666 2_756 109.9(2)
Na1 O7 F1 3_666 4_554 50.24(17)
Na1 O7 F2 3_666 3_666 107.2(3)
Na1 O7 Na2 3_676 4_564 79.7(2)
Na1 O7 Ni1 3_676 3_666 91.5(3)
Na1 O7 P1 3_676 2_756 111.9(3)
Na1 O7 O2 3_676 3_766 147.4(4)
Na1 O7 O5 3_676 4_665 93.0(3)
Na1 O7 O8 3_676 2_756 92.1(2)
Na1 O7 F1 3_676 4_554 108.9(3)
Na1 O7 F2 3_676 3_666 53.4(2)
Na2 O7 Ni1 4_564 3_666 91.2(3)
Na2 O7 P1 4_564 2_756 121.6(6)
Na2 O7 O2 4_564 3_766 115.8(4)
Na2 O7 O5 4_564 4_665 90.2(4)
Na2 O7 O8 4_564 2_756 149.8(5)
Na2 O7 F1 4_564 4_554 52.9(2)
Na2 O7 F2 4_564 3_666 59.7(2)
Ni1 O7 P1 3_666 2_756 141.7(5)
Ni1 O7 O2 3_666 3_766 115.3(3)
Ni1 O7 O5 3_666 4_665 175.5(2)
Ni1 O7 O8 3_666 2_756 118.2(5)
Ni1 O7 F1 3_666 4_554 48.5(2)
Ni1 O7 F2 3_666 3_666 47.8(2)
P1 O7 O2 2_756 3_766 35.49(16)
P1 O7 O5 2_756 4_665 35.0(3)
P1 O7 O8 2_756 2_756 35.8(2)
P1 O7 F1 2_756 4_554 136.6(3)
P1 O7 F2 2_756 3_666 165.3(3)
O2 O7 O5 3_766 4_665 60.2(3)
O2 O7 O8 3_766 2_756 59.58(19)
O2 O7 F1 3_766 4_554 103.04(18)
O2 O7 F2 3_766 3_666 159.2(3)
O5 O7 O8 4_665 2_756 61.0(3)
O5 O7 F1 4_665 4_554 130.1(4)
O5 O7 F2 4_665 3_666 136.2(4)
O8 O7 F1 2_756 4_554 154.0(3)
O8 O7 F2 2_756 3_666 135.5(3)
F1 O7 F2 4_554 3_666 57.2(2)
Na1 O8 Ni1 3_666 3_666 89.6(2)
Na1 O8 Ni2 3_666 3_666 90.4(2)
Na1 O8 P1 3_666 . 111.1(3)
Na1 O8 O2 3_666 4_555 91.9(2)
Na1 O8 O3 3_666 3_666 116.0(2)
Na1 O8 O5 3_666 3_666 145.3(2)
Na1 O8 O7 3_666 2_746 89.3(3)
Na1 O8 F1 3_666 4_554 57.2(2)
Na1 O8 F2 3_666 3_656 53.6(2)
Ni1 O8 Ni2 3_666 3_666 86.23(13)
Ni1 O8 P1 3_666 . 137.6(2)
Ni1 O8 O2 3_666 4_555 173.77(18)
Ni1 O8 O3 3_666 3_666 49.45(13)
Ni1 O8 O5 3_666 3_666 116.0(2)
Ni1 O8 O7 3_666 2_746 113.22(18)
Ni1 O8 F1 3_666 4_554 52.05(14)
Ni1 O8 F2 3_666 3_656 110.97(18)
Ni2 O8 P1 3_666 . 128.2(3)
Ni2 O8 O2 3_666 4_555 99.81(16)
Ni2 O8 O3 3_666 3_666 48.54(11)
Ni2 O8 O5 3_666 3_666 113.1(3)
Ni2 O8 O7 3_666 2_746 160.5(2)
Ni2 O8 F1 3_666 4_554 52.20(17)
Ni2 O8 F2 3_666 3_656 46.40(16)
P1 O8 O2 . 4_555 36.54(14)
P1 O8 O3 . 3_666 132.6(3)
P1 O8 O5 . 3_666 34.2(2)
P1 O8 O7 . 2_746 35.6(3)
P1 O8 F1 . 4_554 167.4(3)
P1 O8 F2 . 3_656 111.1(2)
O2 O8 O3 4_555 3_666 134.4(2)
O2 O8 O5 4_555 3_666 60.25(18)
O2 O8 O7 4_555 2_746 60.76(16)
O2 O8 F1 4_555 4_554 133.3(2)
O2 O8 F2 4_555 3_656 74.65(15)
O3 O8 O5 3_666 3_666 98.7(3)
O3 O8 O7 3_666 2_746 146.1(2)
O3 O8 F1 3_666 4_554 58.8(2)
O3 O8 F2 3_666 3_656 93.01(17)
O5 O8 O7 3_666 2_746 59.9(3)
O5 O8 F1 3_666 4_554 157.4(3)
O5 O8 F2 3_666 3_656 126.6(2)
O7 O8 F1 2_746 4_554 139.9(4)
O7 O8 F2 2_746 3_656 120.7(2)
F1 O8 F2 4_554 3_656 59.00(16)
Na1 F1 Na2 2_646 1_545 92.8(3)
Na1 F1 Na3 2_646 2_646 176.7(4)
Na1 F1 Na4 2_646 . 90.8(3)
Na1 F1 Ni1 2_646 2_646 89.3(2)
Na1 F1 Ni2 2_646 2_646 90.5(2)
Na1 F1 O3 2_646 2_646 121.1(3)
Na1 F1 O4 2_646 3_666 118.4(2)
Na1 F1 O5 2_646 3_666 49.3(2)
Na1 F1 O7 2_646 4_555 65.9(2)
Na1 F1 O8 2_646 4_555 57.3(2)
Na1 F1 F2 2_646 2_646 126.1(3)
Na1 F1 F2 2_646 2_656 55.7(2)
Na2 F1 Na3 1_545 2_646 90.4(3)
Na2 F1 Na4 1_545 . 89.1(3)
Na2 F1 Ni1 1_545 2_646 92.6(2)
Na2 F1 Ni2 1_545 2_646 176.4(3)
Na2 F1 O3 1_545 2_646 125.9(2)
Na2 F1 O4 1_545 3_666 130.8(3)
Na2 F1 O5 1_545 3_666 66.1(3)
Na2 F1 O7 1_545 4_555 56.0(3)
Na2 F1 O8 1_545 4_555 128.9(3)
Na2 F1 F2 1_545 2_646 62.2(2)
Na2 F1 F2 1_545 2_656 134.6(3)
Na3 F1 Na4 2_646 . 88.3(2)
Na3 F1 Ni1 2_646 2_646 91.5(3)
Na3 F1 Ni2 2_646 2_646 86.3(3)
Na3 F1 O3 2_646 2_646 57.4(3)
Na3 F1 O4 2_646 3_666 58.6(2)
Na3 F1 O5 2_646 3_666 131.6(3)
Na3 F1 O7 2_646 4_555 116.9(2)
Na3 F1 O8 2_646 4_555 121.1(4)
Na3 F1 F2 2_646 2_646 56.48(19)
Na3 F1 F2 2_646 2_656 121.2(3)
Na4 F1 Ni1 . 2_646 178.2(4)
Na4 F1 Ni2 . 2_646 92.2(2)
Na4 F1 O3 . 2_646 126.9(3)
Na4 F1 O4 . 3_666 56.1(3)
Na4 F1 O5 . 3_666 51.9(2)
Na4 F1 O7 . 4_555 134.6(4)
Na4 F1 O8 . 4_555 127.2(2)
Na4 F1 F2 . 2_646 131.6(2)
Na4 F1 F2 . 2_656 62.75(16)
Ni1 F1 Ni2 2_646 2_646 86.0(2)
Ni1 F1 O3 2_646 2_646 51.72(17)
Ni1 F1 O4 2_646 3_666 122.4(4)
Ni1 F1 O5 2_646 3_666 129.1(3)
Ni1 F1 O7 2_646 4_555 47.0(3)
Ni1 F1 O8 2_646 4_555 51.62(12)
Ni1 F1 F2 2_646 2_646 49.35(13)
Ni1 F1 F2 2_646 2_656 116.0(2)
Ni2 F1 O3 2_646 2_646 50.83(18)
Ni2 F1 O4 2_646 3_666 48.1(2)
Ni2 F1 O5 2_646 3_666 117.3(2)
Ni2 F1 O7 2_646 4_555 124.5(3)
Ni2 F1 O8 2_646 4_555 52.34(15)
Ni2 F1 F2 2_646 2_646 114.6(3)
Ni2 F1 F2 2_646 2_656 48.86(19)
O3 F1 O4 2_646 3_666 71.1(3)
O3 F1 O5 2_646 3_666 167.3(2)
O3 F1 O7 2_646 4_555 98.3(3)
O3 F1 O8 2_646 4_555 63.81(19)
O3 F1 F2 2_646 2_646 63.7(2)
O3 F1 F2 2_646 2_656 99.4(3)
O4 F1 O5 3_666 3_666 105.0(3)
O4 F1 O7 3_666 4_555 169.3(4)
O4 F1 O8 3_666 4_555 100.3(3)
O4 F1 F2 3_666 2_646 113.5(3)
O4 F1 F2 3_666 2_656 62.8(2)
O5 F1 O7 3_666 4_555 85.2(3)
O5 F1 O8 3_666 4_555 106.0(2)
O5 F1 F2 3_666 2_646 127.8(3)
O5 F1 F2 3_666 2_656 68.5(2)
O7 F1 O8 4_555 4_555 73.4(2)
O7 F1 F2 4_555 2_646 60.5(2)
O7 F1 F2 4_555 2_656 119.8(2)
O8 F1 F2 4_555 2_646 100.54(19)
O8 F1 F2 4_555 2_656 64.44(15)
F2 F1 F2 2_646 2_656 162.0(3)
Na1 F2 Na2 1_545 2_646 79.2(3)
Na1 F2 Na3 1_545 . 161.5(4)
Na1 F2 Na4 1_545 2_646 85.2(3)
Na1 F2 Ni1 1_545 . 95.5(2)
Na1 F2 Ni2 1_545 1_545 93.1(2)
Na1 F2 O3 1_545 . 140.2(2)
Na1 F2 O4 1_545 4_555 116.6(2)
Na1 F2 O7 1_545 3_666 58.0(2)
Na1 F2 O8 1_545 3_656 54.4(2)
Na1 F2 F1 1_545 2_646 56.5(2)
Na1 F2 F1 1_545 2_656 118.2(3)
Na2 F2 Na3 2_646 . 84.5(3)
Na2 F2 Na4 2_646 2_646 73.5(2)
Na2 F2 Ni1 2_646 . 87.1(2)
Na2 F2 Ni2 2_646 1_545 159.3(3)
Na2 F2 O3 2_646 . 110.9(2)
Na2 F2 O4 2_646 4_555 119.8(3)
Na2 F2 O7 2_646 3_666 54.4(3)
Na2 F2 O8 2_646 3_656 132.2(3)
Na2 F2 F1 2_646 2_646 109.6(3)
Na2 F2 F1 2_646 2_656 53.3(2)
Na3 F2 Na4 . 2_646 81.7(2)
Na3 F2 Ni1 . . 92.6(2)
Na3 F2 Ni2 . 1_545 99.1(3)
Na3 F2 O3 . . 54.9(2)
Na3 F2 O4 . 4_555 64.49(19)
Na3 F2 O7 . 3_666 118.3(2)
Na3 F2 O8 . 3_656 143.0(4)
Na3 F2 F1 . 2_646 122.5(2)
Na3 F2 F1 . 2_656 56.13(19)
Na4 F2 Ni1 2_646 . 160.2(3)
Na4 F2 Ni2 2_646 1_545 86.8(2)
Na4 F2 O3 2_646 . 134.5(3)
Na4 F2 O4 2_646 4_555 52.8(3)
Na4 F2 O7 2_646 3_666 118.9(4)
Na4 F2 O8 2_646 3_656 109.7(2)
Na4 F2 F1 2_646 2_646 53.13(15)
Na4 F2 F1 2_646 2_656 111.4(2)
Ni1 F2 Ni2 . 1_545 112.9(3)
Ni1 F2 O3 . . 48.98(15)
Ni1 F2 O4 . 4_555 140.4(4)
Ni1 F2 O7 . 3_666 48.0(2)
Ni1 F2 O8 . 3_656 86.32(15)
Ni1 F2 F1 . 2_646 141.6(2)
Ni1 F2 F1 . 2_656 51.11(14)
Ni2 F2 O3 1_545 . 87.3(3)
Ni2 F2 O4 1_545 4_555 47.0(2)
Ni2 F2 O7 1_545 3_666 136.2(2)
Ni2 F2 O8 1_545 3_656 48.88(13)
Ni2 F2 F1 1_545 2_646 51.4(2)
Ni2 F2 F1 1_545 2_656 144.1(4)
O3 F2 O4 . 4_555 92.3(3)
O3 F2 O7 . 3_666 95.6(2)
O3 F2 O8 . 3_656 99.7(2)
O3 F2 F1 . 2_646 138.8(3)
O3 F2 F1 . 2_656 57.6(2)
O4 F2 O7 4_555 3_666 171.6(4)
O4 F2 O8 4_555 3_656 93.8(2)
O4 F2 F1 4_555 2_646 60.2(2)
O4 F2 F1 4_555 2_656 120.5(2)
O7 F2 O8 3_666 3_656 87.8(2)
O7 F2 F1 3_666 2_646 114.4(3)
O7 F2 F1 3_666 2_656 62.3(2)
O8 F2 F1 3_656 2_646 56.56(15)
O8 F2 F1 3_656 2_656 137.25(18)
F1 F2 F1 2_646 2_656 162.0(3)

loop_
_geom_bond_atom_site_label_1
_geom_bond_atom_site_label_2
_geom_bond_site_symmetry_2
_geom_bond_distance
Na1 O2 1_455 2.390(6)
Na1 O5 4_565 2.267(11)
Na1 O7 3_666 2.815(5)
Na1 O7 3_676 2.481(5)
Na1 O8 3_666 2.372(9)
Na1 F1 2_656 2.371(7)
Na1 F2 1_565 2.349(8)
Na2 O2 4_565 2.380(9)
Na2 O5 3_666 2.465(6)
Na2 O5 3_676 2.909(6)
Na2 O6 2_656 2.363(8)
Na2 O7 4_565 2.424(9)
Na2 F1 1_565 2.334(9)
Na2 F2 2_656 2.575(10)
Na3 O1 2_646 2.364(7)
Na3 O3 . 2.393(8)
Na3 O4 4_555 2.783(5)
Na3 O4 4_565 2.512(5)
Na3 O6 . 2.296(13)
Na3 F1 2_656 2.365(8)
Na3 F2 . 2.375(7)
Na4 O1 2_646 2.396(7)
Na4 O4 3_666 2.409(14)
Na4 O5 3_666 2.365(10)
Na4 O6 2_646 2.909(6)
Na4 O6 2_656 2.470(6)
Na4 F1 . 2.342(6)
Na4 F2 2_656 2.603(6)
Ni1 Ni2 . 2.8478(15)
Ni1 O2 2_645 2.026(4)
Ni1 O3 . 2.096(5)
Ni1 O7 3_666 2.032(11)
Ni1 O8 3_666 2.069(4)
Ni1 F1 2_656 2.081(4)
Ni1 F2 . 2.029(4)
Ni2 O1 4_564 2.030(5)
Ni2 O3 . 2.067(4)
Ni2 O4 4_565 2.048(7)
Ni2 O8 3_666 2.098(3)
Ni2 F1 2_656 2.094(7)
Ni2 F2 1_565 2.016(6)
P1 O2 4_555 1.557(4)
P1 O5 3_666 1.543(11)
P1 O7 2_746 1.535(9)
P1 O8 . 1.543(4)
P2 O1 . 1.555(4)
P2 O3 4_555 1.542(6)
P2 O4 3_666 1.536(8)
P2 O6 . 1.488(9)
O1 O3 4_555 2.501(6)
O1 O4 3_666 2.509(7)
O1 O6 . 2.495(8)
O2 O5 2_645 2.534(9)
O2 O7 3_766 2.527(7)
O2 O8 4_554 2.497(5)
O3 O4 2_645 2.515(11)
O3 O6 4_554 2.495(11)
O3 O8 3_666 2.731(5)
O3 F1 2_656 2.602(9)
O3 F2 . 2.763(8)
O4 O6 3_666 2.475(9)
O4 F1 3_666 2.729(10)
O4 F2 4_554 2.797(9)
O5 O7 4_464 2.523(15)
O5 O8 3_666 2.550(11)
O5 F1 3_666 2.924(12)
O7 O8 2_756 2.500(7)
O7 F1 4_554 2.768(9)
O7 F2 3_666 2.723(10)
O8 F1 4_554 2.565(6)
O8 F2 3_656 2.772(6)
F1 F2 2_646 2.630(6)
F1 F2 2_656 2.634(6)

loop_
_jana_cell_twin_matrix_id
_jana_cell_twin_volume_fraction
_jana_cell_twin_matrix_1_1
_jana_cell_twin_matrix_1_2
_jana_cell_twin_matrix_1_3
_jana_cell_twin_matrix_2_1
_jana_cell_twin_matrix_2_2
_jana_cell_twin_matrix_2_3
_jana_cell_twin_matrix_3_1
_jana_cell_twin_matrix_3_2
_jana_cell_twin_matrix_3_3
1 0.5478(19) 1 0 0 0 1 0 0 0 1
2 0.4522(19) 1 0 0 0 -1 0 1 0 -1
